data_1537675
loop_
_publ_author_name
'Chattopadhyay, T.K.'
'Pannetier, J.'
'von Schnering, H.G.'

_publ_section_title
;
 Neutron diffraction study of the structural phase transition in Sn S and
 Sn Se
;
_journal_name_full 'Journal of Physics and Chemistry of Solids'
_journal_page_first 879
_journal_page_last 885
_journal_volume 47
_journal_year 1986
_chemical_formula_sum 'Se Sn'
_chemical_name_systematic 'Sn Se'
_space_group_IT_number 62
_symmetry_space_group_name_Hall '-P 2ac 2n'
_symmetry_space_group_name_H-M 'P n m a'
_cell_angle_alpha 90
_cell_angle_beta 90
_cell_angle_gamma 90
_cell_formula_units_Z 4
_cell_length_a 11.37
_cell_length_b 4.186
_cell_length_c 4.439
_cell_volume 211.273
_citation_journal_id_ASTM JPCSAW
_cod_data_source_file Chattopadhyay_JPCSAW_1986_1912.cif
_cod_data_source_block Se1Sn1
_cod_original_cell_volume 211.2734
_cod_original_formula_sum 'Se1 Sn1'
_cod_database_code 1537675

loop_
_symmetry_equiv_pos_as_xyz
x,y,z
-x+1/2,-y,z+1/2
x+1/2,-y+1/2,-z+1/2
-x,y+1/2,-z
-x,-y,-z
x-1/2,y,-z-1/2
-x-1/2,y-1/2,z-1/2
x,-y-1/2,z

loop_
_atom_site_label
_atom_site_type_symbol
_atom_site_fract_x
_atom_site_fract_y
_atom_site_fract_z
_atom_site_occupancy
_atom_site_U_iso_or_equiv
Se1 Se 0.8555 0.25 0.4828 1 0.0
Sn1 Sn 0.1187 0.25 0.0988 1 0.0
